data_2221230
loop_
_publ_author_name
'Wu, De-Hong'
'Hu, Ling'

_publ_section_title
;
 1,4-Bis(benzimidazol-2-yl)benzene dimethylformamide disolvate
;
_journal_coeditor_code YA2086
_journal_issue 3
_journal_name_full 'Acta Crystallographica Section E'
_journal_page_first o522
_journal_paper_doi 10.1107/S1600536809004759
_journal_volume 65
_journal_year 2009
_chemical_formula_iupac 'C20 H14 N4 , 2C3 H7 N O'
_chemical_formula_moiety 'C20 H14 N4 , 2C3 H7 N O'
_chemical_formula_sum 'C26 H28 N6 O2'
_chemical_formula_weight 456.54
_chemical_name_systematic
;
1,4-Bis(benzimidazol-2-yl)benzene dimethylformamide disolvate
;
_space_group_IT_number 14
_symmetry_cell_setting monoclinic
_symmetry_space_group_name_Hall '-P 2yn'
_symmetry_space_group_name_H-M 'P 1 21/n 1'
_atom_sites_solution_hydrogens geom
_atom_sites_solution_primary direct
_atom_sites_solution_secondary difmap
_audit_creation_method SHELXL97
_cell_angle_alpha 90.00
_cell_angle_beta 98.26(2)
_cell_angle_gamma 90.00
_cell_formula_units_Z 2
_cell_length_a 6.3556(13)
_cell_length_b 20.931(2)
_cell_length_c 9.0097(18)
_cell_measurement_reflns_used 9216
_cell_measurement_temperature 291(2)
_cell_measurement_theta_max 27.7
_cell_measurement_theta_min 3.0
_cell_volume 1186.1(4)
_computing_cell_refinement 'CrystalClear (Rigaku, 2005)'
_computing_data_collection 'CrystalClear (Rigaku, 2005)'
_computing_data_reduction 'CrystalClear (Rigaku, 2005)'
_computing_molecular_graphics 'SHELXTL (Sheldrick, 2008)'
_computing_publication_material 'SHELXTL (Sheldrick, 2008)'
_computing_structure_refinement 'SHELXL97 (Sheldrick, 2008)'
_computing_structure_solution 'SHELXS97 (Sheldrick, 2008)'
_diffrn_ambient_temperature 291(2)
_diffrn_detector_area_resol_mean 13.6612
_diffrn_measured_fraction_theta_full 0.999
_diffrn_measured_fraction_theta_max 0.999
_diffrn_measurement_device_type 'Rigaku Mercury2'
_diffrn_measurement_method 'CCD profile fitting'
_diffrn_radiation_monochromator graphite
_diffrn_radiation_source 'fine-focus sealed tube'
_diffrn_radiation_type MoK\a
_diffrn_radiation_wavelength 0.71073
_diffrn_reflns_av_R_equivalents 0.054
_diffrn_reflns_av_sigmaI/netI 0.043
_diffrn_reflns_limit_h_max 8
_diffrn_reflns_limit_h_min -8
_diffrn_reflns_limit_k_max 27
_diffrn_reflns_limit_k_min -27
_diffrn_reflns_limit_l_max 11
_diffrn_reflns_limit_l_min -11
_diffrn_reflns_number 12310
_diffrn_reflns_theta_full 27.5
_diffrn_reflns_theta_max 27.5
_diffrn_reflns_theta_min 3.0
_diffrn_standards_number 0
_exptl_absorpt_coefficient_mu 0.08
_exptl_absorpt_correction_T_max 0.990
_exptl_absorpt_correction_T_min 0.970
_exptl_absorpt_correction_type multi-scan
_exptl_absorpt_process_details '(CrystalClear; Rigaku, 2005)'
_exptl_crystal_colour yellow
_exptl_crystal_density_diffrn 1.278
_exptl_crystal_density_method 'not measured'
_exptl_crystal_description block
_exptl_crystal_F_000 484
_exptl_crystal_size_max 0.32
_exptl_crystal_size_mid 0.26
_exptl_crystal_size_min 0.24
_refine_diff_density_max 0.24
_refine_diff_density_min -0.21
_refine_ls_extinction_method none
_refine_ls_goodness_of_fit_ref 1.00
_refine_ls_hydrogen_treatment constr
_refine_ls_matrix_type full
_refine_ls_number_parameters 154
_refine_ls_number_reflns 2723
_refine_ls_number_restraints 0
_refine_ls_restrained_S_all 1.00
_refine_ls_R_factor_all 0.098
_refine_ls_R_factor_gt 0.057
_refine_ls_shift/su_max_lt 0.001
_refine_ls_shift/su_mean 0.000
_refine_ls_structure_factor_coef Fsqd
_refine_ls_weighting_details 'calc w = 1/[\s^2^(Fo^2^)+(0.0615P)^2^+0.4757P] where P=(Fo^2^+2Fc^2^)/3'
_refine_ls_weighting_scheme calc
_refine_ls_wR_factor_gt 0.138
_refine_ls_wR_factor_ref 0.158
_reflns_number_gt 1718
_reflns_number_total 2723
_reflns_threshold_expression I>2\s(I)
_cod_data_source_file ya2086.cif
_cod_data_source_block I
_cod_original_sg_symbol_H-M 'P 21/n'
_cod_database_code 2221230
_cod_database_fobs_code 2221230

loop_
_symmetry_equiv_pos_as_xyz
'x, y, z'
'-x+1/2, y+1/2, -z+1/2'
'-x, -y, -z'
'x-1/2, -y-1/2, z-1/2'

loop_
_atom_site_type_symbol
_atom_site_label
_atom_site_fract_x
_atom_site_fract_y
_atom_site_fract_z
_atom_site_U_iso_or_equiv
_atom_site_adp_type
_atom_site_calc_flag
_atom_site_refinement_flags
_atom_site_occupancy
_atom_site_disorder_assembly
_atom_site_disorder_group
C C1 0.4424(3) 0.03145(10) 0.6222(2) 0.0442(5) Uani d . 1 . .
H H1A 0.4027 0.0527 0.7045 0.053 Uiso calc R 1 . .
C C2 0.6334(3) 0.04722(9) 0.5722(2) 0.0394(5) Uani d . 1 . .
C C3 0.6877(3) 0.01491(10) 0.4482(2) 0.0454(5) Uani d . 1 . .
H H3A 0.8140 0.0249 0.4126 0.054 Uiso calc R 1 . .
C C4 0.7705(3) 0.09548(9) 0.6530(2) 0.0396(5) Uani d . 1 . .
C C5 0.9076(3) 0.16201(10) 0.8206(2) 0.0431(5) Uani d . 1 . .
C C6 1.0397(3) 0.16157(9) 0.7099(2) 0.0425(5) Uani d . 1 . .
C C7 1.2235(4) 0.19770(11) 0.7212(3) 0.0563(6) Uani d . 1 . .
H H7A 1.3119 0.1966 0.6474 0.068 Uiso calc R 1 . .
C C8 1.2694(4) 0.23526(12) 0.8464(3) 0.0655(7) Uani d . 1 . .
H H8A 1.3914 0.2604 0.8575 0.079 Uiso calc R 1 . .
C C9 1.1379(4) 0.23673(12) 0.9574(3) 0.0638(7) Uani d . 1 . .
H H9A 1.1734 0.2630 1.0404 0.077 Uiso calc R 1 . .
C C10 0.9577(4) 0.20035(11) 0.9471(3) 0.0578(6) Uani d . 1 . .
H H10A 0.8713 0.2012 1.0221 0.069 Uiso calc R 1 . .
C C11 0.7511(4) 0.87860(14) 0.7174(3) 0.0663(7) Uani d . 1 . .
H H11A 0.6668 0.8486 0.6607 0.080 Uiso calc R 1 . .
C C12 0.7988(5) 0.95068(16) 0.9240(3) 0.0905(10) Uani d . 1 . .
H H12A 0.9305 0.9584 0.8865 0.136 Uiso calc R 1 . .
H H12B 0.8277 0.9357 1.0255 0.136 Uiso calc R 1 . .
H H12C 0.7187 0.9897 0.9210 0.136 Uiso calc R 1 . .
C C13 0.4746(5) 0.88579(18) 0.8728(4) 0.0984(11) Uani d . 1 . .
H H13A 0.4093 0.8540 0.8042 0.148 Uiso calc R 1 . .
H H13B 0.3850 0.9229 0.8681 0.148 Uiso calc R 1 . .
H H13C 0.4937 0.8689 0.9728 0.148 Uiso calc R 1 . .
N N1 0.7398(3) 0.12012(9) 0.78322(19) 0.0470(5) Uani d . 1 . .
N N2 0.9489(3) 0.11884(8) 0.60413(19) 0.0442(4) Uani d . 1 . .
H H2A 0.9957 0.1087 0.5223 0.053 Uiso calc R 1 . .
N N3 0.6781(3) 0.90317(9) 0.8324(2) 0.0526(5) Uani d . 1 . .
O O1 0.9230(3) 0.89199(11) 0.6780(2) 0.0845(6) Uani d . 1 . .

loop_
_atom_site_aniso_label
_atom_site_aniso_U_11
_atom_site_aniso_U_22
_atom_site_aniso_U_33
_atom_site_aniso_U_12
_atom_site_aniso_U_13
_atom_site_aniso_U_23
C1 0.0431(11) 0.0534(13) 0.0382(11) 0.0016(10) 0.0135(9) -0.0061(9)
C2 0.0390(11) 0.0442(11) 0.0355(10) 0.0044(9) 0.0071(8) 0.0028(8)
C3 0.0397(11) 0.0537(12) 0.0451(12) -0.0003(10) 0.0144(9) -0.0011(10)
C4 0.0386(11) 0.0425(11) 0.0385(10) 0.0033(9) 0.0088(9) 0.0043(9)
C5 0.0431(11) 0.0414(11) 0.0457(12) 0.0015(9) 0.0088(9) 0.0011(9)
C6 0.0441(11) 0.0398(11) 0.0440(11) 0.0015(9) 0.0080(9) 0.0061(9)
C7 0.0494(13) 0.0570(14) 0.0655(15) -0.0081(11) 0.0183(11) 0.0020(12)
C8 0.0543(15) 0.0584(15) 0.0827(19) -0.0146(12) 0.0066(13) -0.0018(13)
C9 0.0672(16) 0.0582(15) 0.0649(16) -0.0106(13) 0.0052(13) -0.0125(12)
C10 0.0635(15) 0.0580(14) 0.0537(14) -0.0070(12) 0.0146(12) -0.0107(11)
C11 0.0706(17) 0.0797(18) 0.0501(14) 0.0029(14) 0.0129(13) -0.0001(13)
C12 0.112(3) 0.085(2) 0.0701(19) 0.0047(19) -0.0020(18) -0.0122(16)
C13 0.078(2) 0.126(3) 0.101(2) -0.001(2) 0.0443(19) 0.023(2)
N1 0.0467(10) 0.0530(10) 0.0439(10) -0.0042(8) 0.0158(8) -0.0052(8)
N2 0.0454(10) 0.0488(10) 0.0414(9) -0.0018(8) 0.0166(8) -0.0012(8)
N3 0.0540(11) 0.0625(12) 0.0438(10) 0.0004(9) 0.0153(9) 0.0007(9)
O1 0.0695(12) 0.1293(18) 0.0613(12) 0.0077(12) 0.0318(10) 0.0092(11)

loop_
_atom_type_symbol
_atom_type_description
_atom_type_scat_dispersion_real
_atom_type_scat_dispersion_imag
_atom_type_scat_source
C C 0.0033 0.0016 'International Tables Vol C Tables 4.2.6.8 and 6.1.1.4'
H H 0.0000 0.0000 'International Tables Vol C Tables 4.2.6.8 and 6.1.1.4'
N N 0.0061 0.0033 'International Tables Vol C Tables 4.2.6.8 and 6.1.1.4'
O O 0.0106 0.0060 'International Tables Vol C Tables 4.2.6.8 and 6.1.1.4'

loop_
_geom_angle_atom_site_label_1
_geom_angle_atom_site_label_2
_geom_angle_atom_site_label_3
_geom_angle_site_symmetry_1
_geom_angle_site_symmetry_3
_geom_angle
_geom_angle_publ_flag
C3 C1 C2 3_656 . 120.91(18) ?
C3 C1 H1A 3_656 . 119.5 ?
C2 C1 H1A . . 119.5 ?
C3 C2 C1 . . 118.20(19) ?
C3 C2 C4 . . 122.55(18) ?
C1 C2 C4 . . 119.23(17) ?
C1 C3 C2 3_656 . 120.89(19) ?
C1 C3 H3A 3_656 . 119.6 ?
C2 C3 H3A . . 119.6 ?
N1 C4 N2 . . 112.48(18) ?
N1 C4 C2 . . 124.01(18) ?
N2 C4 C2 . . 123.48(17) ?
N1 C5 C10 . . 129.9(2) ?
N1 C5 C6 . . 110.11(18) ?
C10 C5 C6 . . 120.0(2) ?
N2 C6 C7 . . 132.4(2) ?
N2 C6 C5 . . 105.38(17) ?
C7 C6 C5 . . 122.2(2) ?
C8 C7 C6 . . 116.9(2) ?
C8 C7 H7A . . 121.6 ?
C6 C7 H7A . . 121.6 ?
C7 C8 C9 . . 121.6(2) ?
C7 C8 H8A . . 119.2 ?
C9 C8 H8A . . 119.2 ?
C10 C9 C8 . . 121.5(2) ?
C10 C9 H9A . . 119.3 ?
C8 C9 H9A . . 119.3 ?
C9 C10 C5 . . 117.9(2) ?
C9 C10 H10A . . 121.1 ?
C5 C10 H10A . . 121.1 ?
O1 C11 N3 . . 125.0(3) ?
O1 C11 H11A . . 117.5 ?
N3 C11 H11A . . 117.5 ?
N3 C12 H12A . . 109.5 ?
N3 C12 H12B . . 109.5 ?
H12A C12 H12B . . 109.5 ?
N3 C12 H12C . . 109.5 ?
H12A C12 H12C . . 109.5 ?
H12B C12 H12C . . 109.5 ?
N3 C13 H13A . . 109.5 ?
N3 C13 H13B . . 109.5 ?
H13A C13 H13B . . 109.5 ?
N3 C13 H13C . . 109.5 ?
H13A C13 H13C . . 109.5 ?
H13B C13 H13C . . 109.5 ?
C4 N1 C5 . . 104.84(16) ?
C4 N2 C6 . . 107.19(16) ?
C4 N2 H2A . . 126.4 ?
C6 N2 H2A . . 126.4 ?
C11 N3 C13 . . 122.5(3) ?
C11 N3 C12 . . 120.5(2) ?
C13 N3 C12 . . 117.0(2) ?

loop_
_geom_bond_atom_site_label_1
_geom_bond_atom_site_label_2
_geom_bond_site_symmetry_2
_geom_bond_distance
_geom_bond_publ_flag
C1 C3 3_656 1.370(3) ?
C1 C2 . 1.394(3) ?
C1 H1A . 0.9300 ?
C2 C3 . 1.391(3) ?
C2 C4 . 1.459(3) ?
C3 C1 3_656 1.370(3) ?
C3 H3A . 0.9300 ?
C4 N1 . 1.322(2) ?
C4 N2 . 1.364(2) ?
C5 N1 . 1.384(3) ?
C5 C10 . 1.393(3) ?
C5 C6 . 1.393(3) ?
C6 N2 . 1.372(3) ?
C6 C7 . 1.383(3) ?
C7 C8 . 1.372(4) ?
C7 H7A . 0.9300 ?
C8 C9 . 1.393(4) ?
C8 H8A . 0.9300 ?
C9 C10 . 1.367(3) ?
C9 H9A . 0.9300 ?
C10 H10A . 0.9300 ?
C11 O1 . 1.229(3) ?
C11 N3 . 1.300(3) ?
C11 H11A . 0.9300 ?
C12 N3 . 1.441(3) ?
C12 H12A . 0.9600 ?
C12 H12B . 0.9600 ?
C12 H12C . 0.9600 ?
C13 N3 . 1.440(3) ?
C13 H13A . 0.9600 ?
C13 H13B . 0.9600 ?
C13 H13C . 0.9600 ?
N2 H2A . 0.8600 ?

loop_
_geom_hbond_atom_site_label_D
_geom_hbond_atom_site_label_H
_geom_hbond_atom_site_label_A
_geom_hbond_site_symmetry_A
_geom_hbond_distance_DH
_geom_hbond_distance_HA
_geom_hbond_distance_DA
_geom_hbond_angle_DHA
N2 H2A O1 3_766 0.86 1.95 2.787(3) 165.1
